data_7129346
loop_
_publ_author_name
'Yang, Yang'
'Li, Hanning'
'Jing, Xu'
'Wu, Yuchen'
'Shi, Youpeng'
'Duan, Chunying'

_publ_section_title
;
 Dye-loaded metal-organic helical capsules applied to the combination of
 photocatalytic H2S splitting and nitroaromatic hydrogenation
;
_journal_name_full 'Chemical Communications'
_journal_paper_doi 10.1039/D1CC06166F
_journal_year 2021
_chemical_formula_moiety 'C15 H11 Fe0.33 N2, 2(C0.33 F O S0.33), 0.17(C2 N)'
_chemical_formula_sum 'C16 H11 F2 Fe0.33 N2.17 O2 S0.67'
_chemical_formula_weight 343.59
_space_group_crystal_system trigonal
_space_group_IT_number 165
_space_group_name_Hall '-P 3 2"c'
_space_group_name_H-M_alt 'P -3 c 1'
_atom_sites_solution_hydrogens geom
_atom_sites_solution_primary dual
_audit_creation_date 2021-10-24
_audit_creation_method
;
Olex2 1.2
(compiled 2018.05.29 svn.r3508 for OlexSys, GUI svn.r5506)
;
_audit_update_record
;
2021-10-24 deposited with the CCDC.	2021-12-01 downloaded from the CCDC.
;
_cell_angle_alpha 90
_cell_angle_beta 90
_cell_angle_gamma 120
_cell_formula_units_Z 12
_cell_length_a 10.407(3)
_cell_length_b 10.407(3)
_cell_length_c 48.843(12)
_cell_measurement_reflns_used 875
_cell_measurement_temperature 223(2)
_cell_measurement_theta_max 17.79
_cell_measurement_theta_min 2.26
_cell_volume 4581(2)
_computing_cell_refinement 'SAINT V8.38A (?, 2016)'
_computing_data_reduction 'SAINT V8.38A (?, 2016)'
_computing_molecular_graphics 'Olex2 (Dolomanov et al., 2009)'
_computing_publication_material 'Olex2 (Dolomanov et al., 2009)'
_computing_structure_refinement 'XL (Sheldrick, 2008)'
_computing_structure_solution 'XT (Sheldrick, 2015)'
_diffrn_ambient_temperature 223.0
_diffrn_measured_fraction_theta_full 0.996
_diffrn_measured_fraction_theta_max 0.996
_diffrn_measurement_device_type 'Bruker APEX-II CCD'
_diffrn_measurement_method '\f and \w scans'
_diffrn_radiation_type MoK\a
_diffrn_radiation_wavelength 0.71073
_diffrn_reflns_av_R_equivalents 0.1381
_diffrn_reflns_av_unetI/netI 0.0930
_diffrn_reflns_Laue_measured_fraction_full 0.996
_diffrn_reflns_Laue_measured_fraction_max 0.996
_diffrn_reflns_limit_h_max 12
_diffrn_reflns_limit_h_min -6
_diffrn_reflns_limit_k_max 4
_diffrn_reflns_limit_k_min -12
_diffrn_reflns_limit_l_max 57
_diffrn_reflns_limit_l_min -56
_diffrn_reflns_number 16050
_diffrn_reflns_point_group_measured_fraction_full 0.996
_diffrn_reflns_point_group_measured_fraction_max 0.996
_diffrn_reflns_theta_full 25.092
_diffrn_reflns_theta_max 25.092
_diffrn_reflns_theta_min 2.085
_diffrn_standards_number 0
_exptl_absorpt_coefficient_mu 0.503
_exptl_absorpt_correction_T_max 0.0140
_exptl_absorpt_correction_T_min 0.0032
_exptl_absorpt_correction_type none
_exptl_absorpt_process_details
;
SADABS-2016/2 (Bruker,2016/2) was used for absorption correction.
wR2(int) was 0.0740 before and 0.0588 after correction.
The Ratio of minimum to maximum transmission is 0.2286.
The \l/2 correction factor is Not present.
;
_exptl_crystal_colour red
_exptl_crystal_density_diffrn 1.495
_exptl_crystal_description block
_exptl_crystal_F_000 2106
_refine_diff_density_max 0.613
_refine_diff_density_min -0.492
_refine_diff_density_rms 0.072
_refine_ls_extinction_method none
_refine_ls_goodness_of_fit_ref 1.158
_refine_ls_hydrogen_treatment constr
_refine_ls_matrix_type full
_refine_ls_number_parameters 263
_refine_ls_number_reflns 2738
_refine_ls_number_restraints 125
_refine_ls_restrained_S_all 1.146
_refine_ls_R_factor_all 0.2597
_refine_ls_R_factor_gt 0.1199
_refine_ls_shift/su_max 0.000
_refine_ls_shift/su_mean 0.000
_refine_ls_structure_factor_coef Fsqd
_refine_ls_weighting_details 'w=1/[\s^2^(Fo^2^)+(0.1000P)^2^+10.0000P] where P=(Fo^2^+2Fc^2^)/3'
_refine_ls_weighting_scheme calc
_refine_ls_wR_factor_gt 0.2810
_refine_ls_wR_factor_ref 0.3444
_reflns_Friedel_coverage 0.000
_reflns_number_gt 993
_reflns_number_total 2738
_reflns_threshold_expression 'I > 2\s(I)'
_cod_data_source_file d1cc06166f2.cif
_cod_data_source_block 1023b
_cod_original_cell_volume 4581(3)
_cod_database_code 7129346
_shelx_shelxl_version_number 2018/3
_shelx_space_group_comment
;
The symmetry employed for this shelxl refinement is uniquely defined
by the following loop, which should always be used as a source of
symmetry information in preference to the above space-group names.
They are only intended as comments.
;
_olex2_refinement_description
;
1. Twinned data refinement
 Scales: 0.940(3)
 0.060(3)
2. Fixed Uiso
 At 1.2 times of:
  All C(H) groups
3. Restrained distances
 C101-C102
 1.47 with sigma of 0.02
 C102-N101
 1.1 with sigma of 0.02
 C101-N101
 2.57 with sigma of 0.02
 S2-C21
 1.75 with sigma of 0.02
 S2-O21 = S2-O22 = S2-O23
 1.4 with sigma of 0.02
 C21-F21 = C21-F22 = C21-F23
 1.47 with sigma of 0.02
 C12-C13
 1.5 with sigma of 0.02
 F21-F22 \\sim F21-F23 \\sim F22-F23
 with sigma of 0.02
 O21-O22 \\sim O21-O23 \\sim O22-O23
 with sigma of 0.02
4. Uiso/Uaniso restraints and constraints
S2 \\sim O21 \\sim F21 \\sim F22 \\sim C21 \\sim O22 \\sim F23 \\sim O23:
within 2A with sigma of 0.02 and sigma for terminal atoms of 0.04
Uanis(S2) \\sim Ueq, Uanis(O21) \\sim Ueq, Uanis(F21) \\sim Ueq, Uanis(F22)
\\sim Ueq, Uanis(C21) \\sim Ueq, Uanis(O22) \\sim Ueq, Uanis(F23) \\sim Ueq,
Uanis(O23) \\sim Ueq: with sigma of 0.02 and sigma for terminal atoms of 0.04
Uanis(C12) \\sim Ueq, Uanis(C13) \\sim Ueq: with sigma of 0.02 and sigma for
terminal atoms of 0.04
Uanis(C13) \\sim Ueq, Uanis(C15) \\sim Ueq: with sigma of 0.02 and sigma for
terminal atoms of 0.04
5. Others
 Fixed Sof: C101(0.16667) N101(0.16667) C102(0.16667) S2(0.33333) O21(0.33333)
 F21(0.33333) F22(0.33333) C21(0.33333) O22(0.33333) F23(0.33333) O23(0.33333)
6.a Aromatic/amide H refined with riding coordinates:
 C10(H10), C11(H11), C1(H1), C4(H4), C3(H3), C2(H2), C8(H8), C12(H12), C7(H7),
 C15(H15), C14(H14)
;
_olex2_submission_special_instructions 'No special instructions were received'

loop_
_space_group_symop_operation_xyz
'x, y, z'
'-y, x-y, z'
'-x+y, -x, z'
'y, x, -z+1/2'
'x-y, -y, -z+1/2'
'-x, -x+y, -z+1/2'
'-x, -y, -z'
'y, -x+y, -z'
'x-y, x, -z'
'-y, -x, z-1/2'
'-x+y, y, z-1/2'
'x, x-y, z-1/2'

loop_
_atom_site_label
_atom_site_type_symbol
_atom_site_fract_x
_atom_site_fract_y
_atom_site_fract_z
_atom_site_U_iso_or_equiv
_atom_site_adp_type
_atom_site_occupancy
_atom_site_site_symmetry_order
_atom_site_calc_flag
_atom_site_refinement_flags_posn
_atom_site_refinement_flags_adp
_atom_site_refinement_flags_occupancy
_atom_site_disorder_assembly
_atom_site_disorder_group
Fe01 Fe 1.000000 1.000000 0.58815(6) 0.0871(10) Uani 1 3 d S T P . .
S1 S 0.333333 0.666667 0.6275(4) 0.280(7) Uani 1 3 d S T P . .
N004 N 0.8929(11) 0.8180(10) 0.6099(2) 0.086(3) Uani 1 1 d . . . . .
N005 N 0.8145(9) 0.9046(12) 0.5669(2) 0.088(3) Uani 1 1 d . . . . .
C10 C 0.9389(14) 0.7823(14) 0.6328(3) 0.096(4) Uani 1 1 d . . . . .
H10 H 1.038503 0.844235 0.637951 0.115 Uiso 1 1 calc R . . . .
C6 C 0.7534(16) 0.7249(14) 0.6014(3) 0.099(4) Uani 1 1 d . . . . .
F1 F 0.3443(13) 0.8021(14) 0.6692(2) 0.198(4) Uani 1 1 d . . . . .
C5 C 0.7110(15) 0.7666(15) 0.5750(3) 0.085(3) Uani 1 1 d . . . . .
C11 C 0.919(2) 0.6568(14) 0.6763(3) 0.124(6) Uani 1 1 d . . . . .
H11 H 1.023665 0.707072 0.677156 0.149 Uiso 1 1 calc R . . . .
C9 C 0.8543(16) 0.6646(14) 0.6493(3) 0.095(4) Uani 1 1 d . . . . .
C00D C 0.333333 0.666667 0.6589(5) 0.135(10) Uani 1 3 d S T P . .
C1 C 0.7868(14) 0.9563(14) 0.5441(3) 0.093(4) Uani 1 1 d . . . . .
H1 H 0.855061 1.053437 0.538438 0.112 Uiso 1 1 calc R . . . .
O1 O 0.4875(12) 0.7992(12) 0.6221(3) 0.185(5) Uani 1 1 d . . . . .
C4 C 0.5803(17) 0.6790(15) 0.5611(3) 0.119(5) Uani 1 1 d . . . . .
H4 H 0.509306 0.586404 0.568187 0.143 Uiso 1 1 calc R . . . .
C3 C 0.5556(15) 0.7277(16) 0.5372(3) 0.118(5) Uani 1 1 d . . . . .
H3 H 0.470677 0.667729 0.526709 0.142 Uiso 1 1 calc R . . . .
C2 C 0.6631(16) 0.8742(16) 0.5285(3) 0.108(4) Uani 1 1 d . . . . .
H2 H 0.648786 0.913314 0.512139 0.129 Uiso 1 1 calc R . . . .
C8 C 0.7093(17) 0.5665(15) 0.6399(3) 0.110(4) Uani 1 1 d . . . . .
H8 H 0.646573 0.481328 0.650157 0.133 Uiso 1 1 calc R . . . .
C12 C 0.858(2) 0.5972(17) 0.6960(3) 0.129(5) Uani 1 1 d D U . . .
H12 H 0.755571 0.532205 0.694702 0.155 Uiso 1 1 calc R . . . .
C7 C 0.6593(16) 0.5943(16) 0.6160(3) 0.111(4) Uani 1 1 d . . . . .
H7 H 0.563845 0.527371 0.609397 0.134 Uiso 1 1 calc R . . . .
C13 C 0.929(3) 0.6138(19) 0.7244(4) 0.143(6) Uani 1 1 d D U . . .
C15 C 0.914(3) 0.612(2) 0.7732(4) 0.170(7) Uani 1 1 d . U . . .
H15 H 0.853661 0.587517 0.788805 0.203 Uiso 1 1 calc R . . . .
C14 C 0.850(3) 0.577(2) 0.7461(5) 0.206(11) Uani 1 1 d . . . . .
H14 H 0.746157 0.524769 0.744332 0.247 Uiso 1 1 calc R . . . .
C101 C 1.000000 1.000000 0.7465(13) 0.18(3) Uani 0.5 3 d DS T P A 1
N101 N 1.000000 1.000000 0.6939(13) 0.20(3) Uani 0.5 3 d DS T P A 1
C102 C 1.000000 1.000000 0.7165(13) 0.21(4) Uani 0.5 3 d DS T P A 1
S2 S 0.5854(15) 0.3190(18) 0.5374(3) 0.120(4) Uani 0.3333 1 d D U . B -1
O21 O 0.485(4) 0.306(6) 0.5578(7) 0.117(14) Uani 0.3333 1 d D U . B -1
F21 F 0.772(5) 0.461(4) 0.5739(7) 0.148(15) Uani 0.3333 1 d D U . B -1
F22 F 0.667(5) 0.186(4) 0.5664(7) 0.108(13) Uani 0.3333 1 d D U . B -1
C21 C 0.741(3) 0.338(4) 0.5552(5) 0.134(11) Uani 0.3333 1 d D U . B -1
O22 O 0.607(7) 0.434(4) 0.5202(9) 0.150(16) Uani 0.3333 1 d D U . B -1
F23 F 0.838(5) 0.369(5) 0.5314(8) 0.171(16) Uani 0.3333 1 d D U . B -1
O23 O 0.514(5) 0.189(4) 0.5218(9) 0.150(17) Uani 0.3333 1 d D U . B -1

loop_
_atom_site_aniso_label
_atom_site_aniso_U_11
_atom_site_aniso_U_22
_atom_site_aniso_U_33
_atom_site_aniso_U_23
_atom_site_aniso_U_13
_atom_site_aniso_U_12
Fe01 0.0751(12) 0.0751(12) 0.111(2) 0.000 0.000 0.0375(6)
S1 0.269(12) 0.269(12) 0.30(2) 0.000 0.000 0.135(6)
N004 0.059(6) 0.071(6) 0.118(7) 0.000(6) -0.004(6) 0.026(6)
N005 0.070(6) 0.080(7) 0.106(7) 0.006(6) -0.002(5) 0.032(6)
C10 0.090(9) 0.078(9) 0.118(10) 0.004(8) -0.014(8) 0.040(8)
C6 0.092(10) 0.065(8) 0.132(11) 0.006(8) 0.004(9) 0.033(8)
F1 0.185(10) 0.199(11) 0.219(10) -0.017(9) 0.027(8) 0.102(9)
C5 0.081(9) 0.077(9) 0.112(10) 0.008(8) -0.001(8) 0.050(8)
C11 0.191(17) 0.077(9) 0.109(11) 0.030(8) 0.044(12) 0.070(10)
C9 0.098(10) 0.072(8) 0.111(10) 0.004(8) 0.003(9) 0.041(8)
C00D 0.167(18) 0.167(18) 0.070(15) 0.000 0.000 0.084(9)
C1 0.083(9) 0.079(9) 0.108(9) 0.014(7) -0.012(7) 0.034(8)
O1 0.091(7) 0.123(9) 0.300(15) 0.061(10) 0.058(9) 0.022(6)
C4 0.110(12) 0.077(10) 0.147(12) 0.015(9) -0.036(10) 0.029(9)
C3 0.067(9) 0.089(10) 0.176(14) 0.012(10) -0.019(9) 0.022(8)
C2 0.104(11) 0.109(11) 0.127(10) 0.001(9) -0.023(9) 0.066(10)
C8 0.116(12) 0.078(10) 0.117(11) 0.015(8) 0.006(9) 0.032(9)
C12 0.157(13) 0.101(10) 0.120(10) -0.008(9) -0.002(10) 0.058(9)
C7 0.086(9) 0.105(11) 0.121(11) 0.024(9) 0.010(9) 0.031(9)
C13 0.196(16) 0.095(10) 0.139(13) 0.002(10) 0.025(12) 0.073(11)
C15 0.221(17) 0.133(13) 0.137(12) -0.001(10) -0.008(13) 0.075(12)
C14 0.35(3) 0.153(18) 0.133(14) -0.024(15) -0.04(2) 0.13(2)
C101 0.23(4) 0.23(4) 0.08(3) 0.000 0.000 0.11(2)
N101 0.20(4) 0.20(4) 0.20(6) 0.000 0.000 0.099(19)
C102 0.12(3) 0.12(3) 0.38(14) 0.000 0.000 0.060(17)
S2 0.121(8) 0.109(8) 0.117(7) 0.020(8) -0.001(6) 0.046(9)
O21 0.10(2) 0.14(2) 0.08(2) 0.000(19) -0.005(19) 0.040(17)
F21 0.12(2) 0.12(2) 0.15(2) -0.04(2) 0.005(19) 0.023(17)
F22 0.15(2) 0.10(2) 0.073(17) -0.019(15) 0.002(17) 0.065(16)
C21 0.134(14) 0.126(14) 0.122(14) -0.004(13) 0.009(12) 0.050(12)
O22 0.14(2) 0.16(3) 0.14(2) 0.03(2) 0.02(2) 0.06(2)
F23 0.16(2) 0.15(3) 0.17(2) -0.04(2) 0.037(19) 0.052(19)
O23 0.12(2) 0.15(3) 0.13(2) -0.04(2) -0.066(19) 0.03(2)

loop_
_atom_type_symbol
_atom_type_description
_atom_type_scat_dispersion_real
_atom_type_scat_dispersion_imag
_atom_type_scat_source
C C 0.0033 0.0016 'International Tables Vol C Tables 4.2.6.8 and 6.1.1.4'
H H 0.0000 0.0000 'International Tables Vol C Tables 4.2.6.8 and 6.1.1.4'
F F 0.0171 0.0103 'International Tables Vol C Tables 4.2.6.8 and 6.1.1.4'
Fe Fe 0.3463 0.8444 'International Tables Vol C Tables 4.2.6.8 and 6.1.1.4'
N N 0.0061 0.0033 'International Tables Vol C Tables 4.2.6.8 and 6.1.1.4'
O O 0.0106 0.0060 'International Tables Vol C Tables 4.2.6.8 and 6.1.1.4'
S S 0.1246 0.1234 'International Tables Vol C Tables 4.2.6.8 and 6.1.1.4'

loop_
_geom_angle_atom_site_label_1
_geom_angle_atom_site_label_2
_geom_angle_atom_site_label_3
_geom_angle
_geom_angle_site_symmetry_1
_geom_angle_site_symmetry_3
_geom_angle_publ_flag
N004 Fe01 N004 93.4(4) . 2_765 ?
N004 Fe01 N004 93.4(4) . 3_675 ?
N004 Fe01 N004 93.4(4) 2_765 3_675 ?
N004 Fe01 N005 90.3(4) . 2_765 ?
N004 Fe01 N005 90.3(4) 3_675 . ?
N004 Fe01 N005 174.2(4) 3_675 2_765 ?
N004 Fe01 N005 81.9(4) 2_765 2_765 ?
N004 Fe01 N005 174.2(4) . 3_675 ?
N004 Fe01 N005 174.2(4) 2_765 . ?
N004 Fe01 N005 90.3(4) 2_765 3_675 ?
N004 Fe01 N005 81.9(4) 3_675 3_675 ?
N004 Fe01 N005 81.9(4) . . ?
N005 Fe01 N005 94.7(4) 3_675 . ?
N005 Fe01 N005 94.7(4) 2_765 . ?
N005 Fe01 N005 94.7(4) 3_675 2_765 ?
O1 S1 C00D 99.9(10) 3_565 . ?
O1 S1 C00D 99.9(10) . . ?
O1 S1 C00D 99.9(10) 2_665 . ?
O1 S1 O1 117.1(6) . 3_565 ?
O1 S1 O1 117.1(6) 2_665 . ?
O1 S1 O1 117.1(6) 2_665 3_565 ?
C10 N004 Fe01 127.6(9) . . ?
C10 N004 C6 117.8(11) . . ?
C6 N004 Fe01 114.4(9) . . ?
C5 N005 Fe01 116.1(9) . . ?
C1 N005 Fe01 126.5(9) . . ?
C1 N005 C5 117.1(10) . . ?
N004 C10 H10 117.1 . . ?
N004 C10 C9 125.7(12) . . ?
C9 C10 H10 117.1 . . ?
N004 C6 C5 115.3(12) . . ?
N004 C6 C7 121.0(13) . . ?
C7 C6 C5 123.6(14) . . ?
N005 C5 C6 111.5(12) . . ?
N005 C5 C4 123.7(12) . . ?
C4 C5 C6 124.7(13) . . ?
C9 C11 H11 115.8 . . ?
C12 C11 H11 115.8 . . ?
C12 C11 C9 128.5(19) . . ?
C10 C9 C11 117.5(13) . . ?
C10 C9 C8 115.9(12) . . ?
C8 C9 C11 126.4(13) . . ?
F1 C00D S1 110.3(11) 2_665 . ?
F1 C00D S1 110.3(11) . . ?
F1 C00D S1 110.3(11) 3_565 . ?
F1 C00D F1 108.7(12) . 2_665 ?
F1 C00D F1 108.7(12) 2_665 3_565 ?
F1 C00D F1 108.7(12) . 3_565 ?
N005 C1 H1 118.6 . . ?
N005 C1 C2 122.7(12) . . ?
C2 C1 H1 118.6 . . ?
C5 C4 H4 120.4 . . ?
C3 C4 C5 119.2(13) . . ?
C3 C4 H4 120.4 . . ?
C4 C3 H3 121.1 . . ?
C4 C3 C2 117.7(14) . . ?
C2 C3 H3 121.1 . . ?
C1 C2 C3 119.2(13) . . ?
C1 C2 H2 120.4 . . ?
C3 C2 H2 120.4 . . ?
C9 C8 H8 119.8 . . ?
C7 C8 C9 120.5(13) . . ?
C7 C8 H8 119.8 . . ?
C11 C12 H12 116.9 . . ?
C11 C12 C13 126.2(19) . . ?
C13 C12 H12 116.9 . . ?
C6 C7 H7 120.6 . . ?
C8 C7 C6 118.9(14) . . ?
C8 C7 H7 120.6 . . ?
C15 C13 C12 118.8(19) 6_766 . ?
C14 C13 C12 121(2) . . ?
C14 C13 C15 119(2) . 6_766 ?
C13 C15 H15 120.9 6_766 . ?
C13 C15 C14 118(2) 6_766 . ?
C14 C15 H15 120.9 . . ?
C13 C14 C15 122(3) . . ?
C13 C14 H14 118.8 . . ?
C15 C14 H14 118.8 . . ?
C101 C101 C102 0.00(2) 4_556 4_556 ?
C101 C101 C102 180.00(14) 4_556 . ?
C102 C101 C102 180.000(12) . 4_556 ?
C101 C102 C101 0.000(17) . 4_556 ?
N101 C102 C101 180.000(14) . 4_556 ?
N101 C102 C101 180.00(5) . . ?
O21 S2 C21 105(2) . . ?
O21 S2 O23 107(2) . . ?
O22 S2 O21 108(2) . . ?
O22 S2 C21 117(3) . . ?
O22 S2 O23 106(2) . . ?
O23 S2 C21 113(3) . . ?
F21 C21 S2 101(2) . . ?
F21 C21 F22 118.4(16) . . ?
F21 C21 F23 118.3(16) . . ?
F22 C21 S2 96(2) . . ?
F23 C21 S2 97(2) . . ?
F23 C21 F22 117.4(16) . . ?

loop_
_geom_bond_atom_site_label_1
_geom_bond_atom_site_label_2
_geom_bond_distance
_geom_bond_site_symmetry_2
_geom_bond_publ_flag
Fe01 N004 1.962(10) . ?
Fe01 N004 1.962(10) 2_765 ?
Fe01 N004 1.962(9) 3_675 ?
Fe01 N005 1.969(9) 3_675 ?
Fe01 N005 1.969(9) 2_765 ?
Fe01 N005 1.969(9) . ?
S1 C00D 1.53(3) . ?
S1 O1 1.527(10) 2_665 ?
S1 O1 1.527(10) . ?
S1 O1 1.527(10) 3_565 ?
N004 C10 1.341(13) . ?
N004 C6 1.347(15) . ?
N005 C5 1.354(14) . ?
N005 C1 1.330(13) . ?
C10 H10 0.9400 . ?
C10 C9 1.358(16) . ?
C6 C5 1.495(16) . ?
C6 C7 1.409(17) . ?
F1 C00D 1.446(12) . ?
C5 C4 1.379(17) . ?
C11 H11 0.9400 . ?
C11 C9 1.504(19) . ?
C11 C12 1.151(16) . ?
C9 C8 1.411(17) . ?
C1 H1 0.9400 . ?
C1 C2 1.366(16) . ?
C4 H4 0.9400 . ?
C4 C3 1.345(17) . ?
C3 H3 0.9400 . ?
C3 C2 1.434(18) . ?
C2 H2 0.9400 . ?
C8 H8 0.9400 . ?
C8 C7 1.367(17) . ?
C12 H12 0.9400 . ?
C12 C13 1.537(16) . ?
C7 H7 0.9400 . ?
C13 C15 1.42(3) 6_766 ?
C13 C14 1.27(3) . ?
C15 H15 0.9400 . ?
C15 C14 1.45(2) . ?
C14 H14 0.9400 . ?
C101 C101 0.34(13) 4_556 ?
C101 C102 1.468(17) . ?
C101 C102 1.81(13) 4_556 ?
N101 C102 1.103(17) . ?
S2 O21 1.396(19) . ?
S2 C21 1.759(19) . ?
S2 O22 1.391(19) . ?
S2 O23 1.399(19) . ?
F21 C21 1.47(2) . ?
F22 C21 1.47(2) . ?
C21 F23 1.47(2) . ?

loop_
_twin_individual_id
_twin_individual_mass_fraction_refined
1 0.940(3)
2 0.060(3)
